data_4024910
loop_
_publ_author_name
'Manoj K. Agrawal'
'Pushpito K. Ghosh'

_publ_section_title
;
Halonium Ion-Assisted Deiodination of Styrene-Based Vicinal Iodohydrins
Followed by Rearrangement through Phenyl Migration
;
_journal_name_full 'Journal of Organic Chemistry'
_journal_page_first 7947
_journal_page_last 7950
_journal_paper_doi 10.1021/jo9013707
_journal_volume 74
_journal_year 2009
_chemical_formula_sum 'C15 H14 N4 O4'
_chemical_formula_weight 314.30
_chemical_name_systematic
; 
 ? 
;
_space_group_IT_number 14
_symmetry_cell_setting monoclinic
_symmetry_space_group_name_Hall '-P 2yn'
_symmetry_space_group_name_H-M 'P 1 21/n 1'
_atom_sites_solution_hydrogens geom
_atom_sites_solution_primary direct
_atom_sites_solution_secondary difmap
_audit_creation_method SHELXL-97
_cell_angle_alpha 90.00
_cell_angle_beta 96.491(3)
_cell_angle_gamma 90.00
_cell_formula_units_Z 4
_cell_length_a 12.404(2)
_cell_length_b 6.0569(10)
_cell_length_c 19.995(3)
_cell_measurement_reflns_used 1309
_cell_measurement_temperature 293(2)
_cell_measurement_theta_max 20.94
_cell_measurement_theta_min 3.31
_cell_volume 1492.6(4)
_computing_cell_refinement 'BRUKER SMART'
_computing_data_collection 'BRUKER SMART'
_computing_data_reduction 'BRUKER SAINT'
_computing_molecular_graphics ORTEP
_computing_structure_refinement 'SHELXL-97 (Sheldrick, 1997)'
_computing_structure_solution 'SHELXS-97 (Sheldrick, 1990)'
_diffrn_ambient_temperature 293(2)
_diffrn_measured_fraction_theta_full 0.904
_diffrn_measured_fraction_theta_max 0.904
_diffrn_measurement_device_type 'BRUKER SMART APEX CCD DIFFRACTOMETER'
_diffrn_measurement_method 'OMEGA-PHI SCAN'
_diffrn_radiation_monochromator graphite
_diffrn_radiation_source 'fine-focus sealed tube'
_diffrn_radiation_type MoK\a
_diffrn_radiation_wavelength 0.71073
_diffrn_reflns_av_R_equivalents 0.0319
_diffrn_reflns_av_sigmaI/netI 0.0411
_diffrn_reflns_limit_h_max 14
_diffrn_reflns_limit_h_min -11
_diffrn_reflns_limit_k_max 7
_diffrn_reflns_limit_k_min -7
_diffrn_reflns_limit_l_max 23
_diffrn_reflns_limit_l_min -21
_diffrn_reflns_number 7086
_diffrn_reflns_theta_full 24.99
_diffrn_reflns_theta_max 24.99
_diffrn_reflns_theta_min 1.84
_exptl_absorpt_coefficient_mu 0.104
_exptl_absorpt_correction_T_max 0.9907
_exptl_absorpt_correction_T_min 0.9343
_exptl_absorpt_correction_type multi-scan
_exptl_absorpt_process_details 'BRUKER SADABS'
_exptl_crystal_colour YELLOW
_exptl_crystal_density_diffrn 1.399
_exptl_crystal_density_method 'not measured'
_exptl_crystal_description PLATES
_exptl_crystal_F_000 656
_exptl_crystal_size_max 0.66
_exptl_crystal_size_mid 0.16
_exptl_crystal_size_min 0.09
_refine_diff_density_max 0.204
_refine_diff_density_min -0.189
_refine_diff_density_rms 0.045
_refine_ls_extinction_method none
_refine_ls_goodness_of_fit_ref 1.198
_refine_ls_hydrogen_treatment mixed
_refine_ls_matrix_type full
_refine_ls_number_parameters 253
_refine_ls_number_reflns 2633
_refine_ls_number_restraints 0
_refine_ls_restrained_S_all 1.198
_refine_ls_R_factor_all 0.1072
_refine_ls_R_factor_gt 0.0834
_refine_ls_shift/su_max 0.000
_refine_ls_shift/su_mean 0.000
_refine_ls_structure_factor_coef Fsqd
_refine_ls_weighting_details 'calc w=1/[\s^2^(Fo^2^)+(0.0631P)^2^+1.0786P] where P=(Fo^2^+2Fc^2^)/3'
_refine_ls_weighting_scheme calc
_refine_ls_wR_factor_gt 0.1747
_refine_ls_wR_factor_ref 0.1860
_reflns_number_gt 2085
_reflns_number_total 2633
_reflns_threshold_expression >2sigma(I)
_cod_data_source_file jo9013707_si_001_1.cif
_cod_data_source_block Table1;entry2
_cod_depositor_comments
;
The following automatic conversions were performed:
'_symmetry_cell_setting' value 'Monoclinic' changed to 'monoclinic'
according to '/home/saulius/struct/CIF-dictionaries/cif_core.dic'
dictionary named 'cif_core.dic' version 2.4.1 from
2010-06-29.

'_exptl_absorpt_correction_type' value 'MULTI-SCAN' changed
to 'multi-scan' according to
'/home/saulius/struct/CIF-dictionaries/cif_core.dic' dictionary named
'cif_core.dic' version 2.4.1 from 2010-06-29.

Automatic conversion script
Id: cif_fix_enum 1527 2010-12-29 10:47:43Z saulius 
;
_cod_original_sg_symbol_H-M P21/n
_cod_database_code 4024910

loop_
_symmetry_equiv_pos_as_xyz
'x, y, z'
'-x+1/2, y+1/2, -z+1/2'
'-x, -y, -z'
'x-1/2, -y-1/2, z-1/2'

loop_
_atom_site_label
_atom_site_type_symbol
_atom_site_fract_x
_atom_site_fract_y
_atom_site_fract_z
_atom_site_U_iso_or_equiv
_atom_site_adp_type
_atom_site_occupancy
_atom_site_calc_flag
_atom_site_refinement_flags
_atom_site_disorder_assembly
_atom_site_disorder_group
O1 O 0.8427(3) 0.9531(5) 1.21090(15) 0.0791(10) Uani 1 d . . .
O2 O 0.6696(3) 0.9964(5) 1.20111(14) 0.0755(9) Uani 1 d . . .
O3 O 0.4385(2) 0.4813(5) 1.07857(16) 0.0723(9) Uani 1 d . . .
O4 O 0.4973(2) 0.1850(5) 1.03782(14) 0.0661(8) Uani 1 d . . .
N1 N 0.8020(2) 0.0225(5) 1.01948(14) 0.0480(8) Uani 1 d . . .
N2 N 0.7067(3) 0.1208(5) 1.03436(15) 0.0472(8) Uani 1 d . . .
N3 N 0.7507(3) 0.8933(6) 1.19089(15) 0.0578(9) Uani 1 d . . .
N4 N 0.5133(2) 0.3616(6) 1.06729(15) 0.0480(8) Uani 1 d . . .
C1 C 0.8496(3) -0.5398(7) 0.8722(2) 0.0589(11) Uani 1 d . . .
C2 C 0.8481(3) -0.5975(8) 0.8054(2) 0.0626(12) Uani 1 d . . .
C3 C 0.8845(3) -0.4553(7) 0.7592(2) 0.0557(10) Uani 1 d . . .
C4 C 0.9207(3) -0.2510(8) 0.7824(2) 0.0587(11) Uani 1 d . . .
C5 C 0.9210(3) -0.1925(7) 0.84902(19) 0.0513(10) Uani 1 d . . .
C6 C 0.8869(3) -0.3371(6) 0.89538(17) 0.0444(9) Uani 1 d . . .
C7 C 0.8912(4) -0.2729(9) 0.9684(2) 0.0586(11) Uani 1 d . . .
C8 C 0.7929(3) -0.1518(7) 0.98531(19) 0.0491(9) Uani 1 d . . .
C9 C 0.7139(3) 0.3030(6) 1.07401(15) 0.0404(8) Uani 1 d . . .
C10 C 0.8156(3) 0.3814(7) 1.10220(18) 0.0486(9) Uani 1 d . . .
C11 C 0.8274(3) 0.5662(7) 1.13998(19) 0.0524(10) Uani 1 d . . .
C12 C 0.7377(3) 0.6882(6) 1.15199(16) 0.0454(9) Uani 1 d . . .
C13 C 0.6364(3) 0.6194(7) 1.12807(17) 0.0449(9) Uani 1 d . . .
C14 C 0.6231(3) 0.4272(6) 1.08960(15) 0.0393(8) Uani 1 d . . .
C15 C 0.8841(4) -0.5224(10) 0.6862(2) 0.0959(18) Uani 1 d . . .
H15A H 0.9552 -0.5719 0.6786 0.144 Uiso 1 calc R . .
H15B H 0.8639 -0.3981 0.6577 0.144 Uiso 1 calc R . .
H15C H 0.8328 -0.6398 0.6760 0.144 Uiso 1 calc R . .
H1 H 0.827(3) -0.630(7) 0.906(2) 0.063(12) Uiso 1 d . . .
H2 H 0.823(4) -0.739(9) 0.793(2) 0.093(16) Uiso 1 d . . .
H2C H 0.646(3) 0.068(6) 1.0182(19) 0.055(12) Uiso 1 d . . .
H4 H 0.951(3) -0.158(7) 0.750(2) 0.067(12) Uiso 1 d . . .
H5 H 0.947(3) -0.050(7) 0.8642(19) 0.062(11) Uiso 1 d . . .
H7B H 0.959(4) -0.189(7) 0.984(2) 0.072(13) Uiso 1 d . . .
H7A H 0.891(3) -0.404(8) 0.994(2) 0.073(14) Uiso 1 d . . .
H8 H 0.730(3) -0.211(7) 0.9716(18) 0.058(12) Uiso 1 d . . .
H10 H 0.874(3) 0.290(6) 1.0966(16) 0.049(10) Uiso 1 d . . .
H11 H 0.889(3) 0.615(6) 1.1556(15) 0.036(9) Uiso 1 d . . .
H13 H 0.584(3) 0.690(6) 1.1374(16) 0.042(10) Uiso 1 d . . .

loop_
_atom_site_aniso_label
_atom_site_aniso_U_11
_atom_site_aniso_U_22
_atom_site_aniso_U_33
_atom_site_aniso_U_23
_atom_site_aniso_U_13
_atom_site_aniso_U_12
O1 0.085(2) 0.072(2) 0.080(2) -0.0166(17) 0.0071(17) -0.0325(18)
O2 0.095(2) 0.066(2) 0.0662(19) -0.0193(15) 0.0139(17) 0.0046(18)
O3 0.0425(15) 0.070(2) 0.105(2) -0.0208(17) 0.0149(15) 0.0106(14)
O4 0.0480(16) 0.068(2) 0.0834(19) -0.0314(17) 0.0106(14) -0.0069(13)
N1 0.0426(17) 0.058(2) 0.0442(17) -0.0060(16) 0.0092(13) 0.0095(14)
N2 0.0376(18) 0.0483(19) 0.0559(19) -0.0089(16) 0.0060(15) 0.0041(15)
N3 0.079(3) 0.049(2) 0.0466(18) -0.0026(16) 0.0122(18) -0.012(2)
N4 0.0376(17) 0.056(2) 0.0521(18) -0.0017(16) 0.0121(14) 0.0034(15)
C1 0.064(3) 0.053(3) 0.061(3) 0.001(2) 0.015(2) -0.005(2)
C2 0.060(3) 0.056(3) 0.072(3) -0.016(2) 0.005(2) -0.004(2)
C3 0.036(2) 0.075(3) 0.056(2) -0.015(2) 0.0066(17) 0.0050(19)
C4 0.050(2) 0.066(3) 0.062(3) 0.001(2) 0.0143(19) -0.007(2)
C5 0.051(2) 0.044(2) 0.059(2) -0.009(2) 0.0050(18) -0.0011(18)
C6 0.0301(17) 0.051(2) 0.052(2) -0.0043(18) 0.0069(15) 0.0090(16)
C7 0.050(3) 0.068(3) 0.058(2) -0.005(2) 0.008(2) 0.018(2)
C8 0.043(2) 0.058(3) 0.046(2) -0.003(2) 0.0075(17) 0.0058(19)
C9 0.0384(19) 0.047(2) 0.0357(17) 0.0079(16) 0.0039(14) 0.0055(16)
C10 0.037(2) 0.054(3) 0.054(2) 0.0021(19) 0.0015(17) 0.0088(18)
C11 0.044(2) 0.062(3) 0.049(2) -0.001(2) -0.0055(18) -0.007(2)
C12 0.053(2) 0.044(2) 0.0388(19) 0.0029(16) 0.0066(16) -0.0033(17)
C13 0.051(2) 0.047(2) 0.0400(19) 0.0065(17) 0.0176(17) 0.0070(19)
C14 0.0394(18) 0.043(2) 0.0351(17) 0.0013(15) 0.0050(14) 0.0037(15)
C15 0.067(3) 0.139(5) 0.083(3) -0.045(3) 0.015(3) -0.013(3)

loop_
_atom_type_symbol
_atom_type_description
_atom_type_scat_dispersion_real
_atom_type_scat_dispersion_imag
_atom_type_scat_source
C C 0.0033 0.0016 'International Tables Vol C Tables 4.2.6.8 and 6.1.1.4'
H H 0.0000 0.0000 'International Tables Vol C Tables 4.2.6.8 and 6.1.1.4'
N N 0.0061 0.0033 'International Tables Vol C Tables 4.2.6.8 and 6.1.1.4'
O O 0.0106 0.0060 'International Tables Vol C Tables 4.2.6.8 and 6.1.1.4'

loop_
_geom_angle_atom_site_label_1
_geom_angle_atom_site_label_2
_geom_angle_atom_site_label_3
_geom_angle
_geom_angle_site_symmetry_1
_geom_angle_site_symmetry_3
_geom_angle_publ_flag
C8 N1 N2 116.8(3) . . ?
C9 N2 N1 118.3(3) . . ?
C9 N2 H2C 122(3) . . ?
N1 N2 H2C 120(3) . . ?
O2 N3 O1 123.4(4) . . ?
O2 N3 C12 118.6(4) . . ?
O1 N3 C12 117.9(4) . . ?
O3 N4 O4 121.5(3) . . ?
O3 N4 C14 119.4(3) . . ?
O4 N4 C14 119.1(3) . . ?
C6 C1 C2 121.3(4) . . ?
C6 C1 H1 113(2) . . ?
C2 C1 H1 125(3) . . ?
C3 C2 C1 121.5(4) . . ?
C3 C2 H2 121(3) . . ?
C1 C2 H2 117(3) . . ?
C2 C3 C4 117.0(4) . . ?
C2 C3 C15 120.9(4) . . ?
C4 C3 C15 122.1(4) . . ?
C5 C4 C3 121.5(4) . . ?
C5 C4 H4 123(2) . . ?
C3 C4 H4 115(2) . . ?
C6 C5 C4 121.3(4) . . ?
C6 C5 H5 119(2) . . ?
C4 C5 H5 120(2) . . ?
C1 C6 C5 117.3(4) . . ?
C1 C6 C7 122.1(4) . . ?
C5 C6 C7 120.6(4) . . ?
C8 C7 C6 113.9(3) . . ?
C8 C7 H7B 111(2) . . ?
C6 C7 H7B 112(2) . . ?
C8 C7 H7A 104(3) . . ?
C6 C7 H7A 108(3) . . ?
H7B C7 H7A 108(4) . . ?
N1 C8 C7 120.7(4) . . ?
N1 C8 H8 123(3) . . ?
C7 C8 H8 117(3) . . ?
N2 C9 C10 120.4(3) . . ?
N2 C9 C14 124.0(3) . . ?
C10 C9 C14 115.6(3) . . ?
C11 C10 C9 122.7(4) . . ?
C11 C10 H10 122(2) . . ?
C9 C10 H10 115(2) . . ?
C10 C11 C12 120.2(4) . . ?
C10 C11 H11 122(2) . . ?
C12 C11 H11 118(2) . . ?
C13 C12 C11 120.5(4) . . ?
C13 C12 N3 119.3(3) . . ?
C11 C12 N3 120.3(4) . . ?
C12 C13 C14 119.8(3) . . ?
C12 C13 H13 119(3) . . ?
C14 C13 H13 121(3) . . ?
C13 C14 C9 121.1(3) . . ?
C13 C14 N4 116.7(3) . . ?
C9 C14 N4 122.1(3) . . ?
C3 C15 H15A 109.5 . . ?
C3 C15 H15B 109.5 . . ?
H15A C15 H15B 109.5 . . ?
C3 C15 H15C 109.5 . . ?
H15A C15 H15C 109.5 . . ?
H15B C15 H15C 109.5 . . ?

loop_
_geom_bond_atom_site_label_1
_geom_bond_atom_site_label_2
_geom_bond_distance
_geom_bond_site_symmetry_2
_geom_bond_publ_flag
O1 N3 1.221(4) . ?
O2 N3 1.220(4) . ?
O3 N4 1.219(4) . ?
O4 N4 1.226(4) . ?
N1 C8 1.256(5) . ?
N1 N2 1.386(4) . ?
N2 C9 1.356(5) . ?
N2 H2C 0.84(4) . ?
N3 C12 1.465(5) . ?
N4 C14 1.440(4) . ?
C1 C6 1.374(5) . ?
C1 C2 1.379(6) . ?
C1 H1 0.93(4) . ?
C2 C3 1.377(6) . ?
C2 H2 0.93(5) . ?
C3 C4 1.379(6) . ?
C3 C15 1.514(6) . ?
C4 C5 1.377(5) . ?
C4 H4 0.97(4) . ?
C5 C6 1.376(5) . ?
C5 H5 0.96(4) . ?
C6 C7 1.506(5) . ?
C7 C8 1.494(5) . ?
C7 H7B 1.01(4) . ?
C7 H7A 0.94(5) . ?
C8 H8 0.87(4) . ?
C9 C10 1.406(5) . ?
C9 C14 1.418(4) . ?
C10 C11 1.349(6) . ?
C10 H10 0.93(4) . ?
C11 C12 1.380(5) . ?
C11 H11 0.85(3) . ?
C12 C13 1.359(5) . ?
C13 C14 1.395(5) . ?
C13 H13 0.82(3) . ?
C15 H15A 0.9600 . ?
C15 H15B 0.9600 . ?
C15 H15C 0.9600 . ?
